data_7039609
loop_
_publ_author_name
'Weber, Katharina T.'
'Karikis, Kostas'
'Weber, Michael D.'
'Coto, Pedro B.'
'Charisiadis, Asterios'
'Charitaki, Despina'
'Charalambidis, Georgios'
'Angaridis, Panagiotis'
'Coutsolelos, Athanassios G.'
'Costa, Rub\'en D'

_publ_section_title
;
 Cunning metal core: efficiency/stability dilemma in metallated porphyrin
 based light-emitting electrochemical cells.
;
_journal_issue 34
_journal_name_full 'Dalton transactions (Cambridge, England : 2003)'
_journal_page_first 13284
_journal_page_last 13288
_journal_paper_doi 10.1039/c6dt02293f
_journal_volume 45
_journal_year 2016
_chemical_formula_sum 'C83 H108 N4 Pt'
_chemical_formula_weight 1356.82
_space_group_crystal_system triclinic
_space_group_IT_number 2
_space_group_name_Hall '-P 1'
_space_group_name_H-M_alt 'P -1'
_symmetry_space_group_name_Hall '-P 1'
_symmetry_space_group_name_H-M 'P -1'
_atom_sites_solution_hydrogens geom
_atom_sites_solution_primary direct
_atom_sites_solution_secondary difmap
_audit_creation_method SHELXL-2014/7
_audit_update_record
;
2016-03-21 deposited with the CCDC.
2016-06-16 downloaded from the CCDC.
;
_cell_angle_alpha 89.65(3)
_cell_angle_beta 82.60(3)
_cell_angle_gamma 74.32(3)
_cell_formula_units_Z 1
_cell_length_a 9.5314(19)
_cell_length_b 14.518(3)
_cell_length_c 15.621(3)
_cell_measurement_reflns_used 12169
_cell_measurement_temperature 293(2)
_cell_measurement_theta_max 24.52
_cell_measurement_theta_min 1.93
_cell_volume 2062.9(8)
_computing_cell_refinement 'STOE- X-Area'
_computing_data_collection 'STOE- X-Area'
_computing_data_reduction 'STOE- X-Red'
_computing_structure_refinement 'SHELXL-2014/7 (Sheldrick, 2014)'
_diffrn_ambient_temperature 293(2)
_diffrn_measured_fraction_theta_full 0.996
_diffrn_measured_fraction_theta_max 0.996
_diffrn_measurement_device_type 'StOE IPDS 2'
_diffrn_measurement_method 'rotation method'
_diffrn_radiation_type MoK\a
_diffrn_radiation_wavelength 0.71073
_diffrn_reflns_av_unetI/netI 0.0838
_diffrn_reflns_Laue_measured_fraction_full 0.996
_diffrn_reflns_Laue_measured_fraction_max 0.996
_diffrn_reflns_limit_h_max 11
_diffrn_reflns_limit_h_min -11
_diffrn_reflns_limit_k_max 17
_diffrn_reflns_limit_k_min -17
_diffrn_reflns_limit_l_max 18
_diffrn_reflns_limit_l_min -18
_diffrn_reflns_number 7247
_diffrn_reflns_point_group_measured_fraction_full 0.996
_diffrn_reflns_point_group_measured_fraction_max 0.996
_diffrn_reflns_theta_full 24.997
_diffrn_reflns_theta_max 24.997
_diffrn_reflns_theta_min 1.934
_diffrn_source 'fine focus sealed tube'
_exptl_absorpt_coefficient_mu 1.740
_exptl_absorpt_correction_T_max 0.6751
_exptl_absorpt_correction_T_min 0.4817
_exptl_absorpt_correction_type numerical
_exptl_absorpt_process_details 'STOE X-Area'
_exptl_crystal_colour Red
_exptl_crystal_density_diffrn 1.092
_exptl_crystal_density_method 'not measured'
_exptl_crystal_description block
_exptl_crystal_F_000 712
_exptl_crystal_recrystallization_method 'Re-crystallisation from solvent'
_exptl_crystal_size_max 0.46
_exptl_crystal_size_mid 0.35
_exptl_crystal_size_min 0.28
_refine_diff_density_max 3.526
_refine_diff_density_min -4.704
_refine_diff_density_rms 0.204
_refine_ls_extinction_method none
_refine_ls_goodness_of_fit_ref 1.384
_refine_ls_hydrogen_treatment constr
_refine_ls_matrix_type full
_refine_ls_number_parameters 315
_refine_ls_number_reflns 7247
_refine_ls_number_restraints 31
_refine_ls_restrained_S_all 1.381
_refine_ls_R_factor_all 0.0863
_refine_ls_R_factor_gt 0.0796
_refine_ls_shift/su_max 0.000
_refine_ls_shift/su_mean 0.000
_refine_ls_structure_factor_coef Fsqd
_refine_ls_weighting_details 'w=1/[\s^2^(Fo^2^)+(0.0900P)^2^] where P=(Fo^2^+2Fc^2^)/3'
_refine_ls_weighting_scheme calc
_refine_ls_wR_factor_gt 0.1865
_refine_ls_wR_factor_ref 0.1963
_reflns_Friedel_coverage 0.000
_reflns_number_gt 6728
_reflns_number_total 7247
_reflns_threshold_expression 'I > 2\s(I)'
_cod_data_source_file c6dt02293f2.cif
_cod_data_source_block kar090
_cod_depositor_comments 'Adding full bibliography for 7039609.cif.'
_cod_database_code 7039609
_shelx_shelxl_version_number 2014/7
_shelx_space_group_comment
;
The symmetry employed for this shelxl refinement is uniquely defined
by the following loop, which should always be used as a source of
symmetry information in preference to the above space-group names.
They are only intended as comments.
;
_solvent_exptl_crystal_recrystallization_method Chloroform-Heptane

loop_
_space_group_symop_operation_xyz
'x, y, z'
'-x, -y, -z'

loop_
_atom_site_label
_atom_site_type_symbol
_atom_site_fract_x
_atom_site_fract_y
_atom_site_fract_z
_atom_site_U_iso_or_equiv
_atom_site_adp_type
_atom_site_occupancy
_atom_site_site_symmetry_order
_atom_site_calc_flag
_atom_site_refinement_flags_posn
_atom_site_refinement_flags_adp
_atom_site_refinement_flags_occupancy
_atom_site_disorder_assembly
_atom_site_disorder_group
Pt1 Pt 0.0000 0.5000 0.5000 0.02981(19) Uani 1 2 d S . P . .
N1 N 0.0157(8) 0.4604(5) 0.3746(4) 0.0332(10) Uani 1 1 d . U . . .
N2 N 0.1763(8) 0.3950(5) 0.5141(5) 0.0391(11) Uani 1 1 d . U . . .
C1 C -0.0747(9) 0.4999(6) 0.3162(5) 0.0334(11) Uani 1 1 d . U . . .
C2 C -0.0318(11) 0.4462(7) 0.2360(7) 0.049(2) Uani 1 1 d . . . . .
H2A H -0.0784 0.4586 0.1868 0.059 Uiso 1 1 calc R U . . .
C3 C 0.0881(11) 0.3748(7) 0.2450(6) 0.048(2) Uani 1 1 d . . . . .
H3A H 0.1412 0.3294 0.2027 0.058 Uiso 1 1 calc R U . . .
C4 C 0.1196(9) 0.3817(6) 0.3331(5) 0.0336(11) Uani 1 1 d . U . . .
C5 C 0.2366(9) 0.3197(6) 0.3665(6) 0.037(2) Uani 1 1 d . . . . .
C6 C 0.2595(10) 0.3267(6) 0.4527(6) 0.0394(12) Uani 1 1 d . U . . .
C7 C 0.3770(11) 0.2597(7) 0.4907(7) 0.047(2) Uani 1 1 d . . . . .
H7A H 0.4473 0.2077 0.4629 0.056 Uiso 1 1 calc R U . . .
C8 C 0.3640(11) 0.2878(7) 0.5736(7) 0.046(2) Uani 1 1 d . . . . .
H8A H 0.4249 0.2585 0.6137 0.056 Uiso 1 1 calc R U . . .
C9 C 0.2413(10) 0.3699(6) 0.5902(6) 0.0389(12) Uani 1 1 d . U . . .
C10 C -0.1983(10) 0.5812(6) 0.3322(6) 0.037(2) Uani 1 1 d . . . . .
C11 C 0.3381(6) 0.2406(4) 0.3088(4) 0.039(2) Uani 1 1 d G . . . .
C12 C 0.2970(6) 0.1573(4) 0.2959(4) 0.043(2) Uani 1 1 d G . . . .
H12A H 0.2081 0.1507 0.3236 0.052 Uiso 1 1 calc R U . . .
C13 C 0.3890(7) 0.0841(4) 0.2417(5) 0.0819(18) Uani 1 1 d G . . . .
C14 C 0.5219(7) 0.0941(4) 0.2003(4) 0.051(3) Uani 1 1 d G . . . .
H14A H 0.5835 0.0451 0.1640 0.061 Uiso 1 1 calc R U . . .
C15 C 0.5630(5) 0.1774(5) 0.2132(4) 0.048(2) Uani 1 1 d G . . . .
C16 C 0.4710(6) 0.2506(4) 0.2674(4) 0.044(2) Uani 1 1 d G . . . .
H16A H 0.4985 0.3063 0.2760 0.052 Uiso 1 1 calc R U . . .
C17 C 0.3458(16) -0.0102(9) 0.2281(10) 0.0819(18) Uani 1 1 d . . . . .
C18 C 0.1950(16) -0.0084(9) 0.2694(10) 0.0819(18) Uani 1 1 d . . . . .
H18A H 0.1760 -0.0686 0.2585 0.123 Uiso 1 1 calc R U . . .
H18B H 0.1878 0.0025 0.3306 0.123 Uiso 1 1 calc R U . . .
H18C H 0.1242 0.0421 0.2459 0.123 Uiso 1 1 calc R U . . .
C19 C 0.3546(16) -0.0315(9) 0.1309(10) 0.0819(18) Uani 1 1 d . . . . .
H19A H 0.3279 -0.0897 0.1228 0.123 Uiso 1 1 calc R U . . .
H19B H 0.2882 0.0203 0.1058 0.123 Uiso 1 1 calc R U . . .
H19C H 0.4531 -0.0384 0.1035 0.123 Uiso 1 1 calc R U . . .
C20 C 0.4557(16) -0.0934(9) 0.2628(10) 0.0819(18) Uani 1 1 d . . . . .
H20A H 0.4288 -0.1515 0.2543 0.123 Uiso 1 1 calc R U . . .
H20B H 0.5521 -0.0990 0.2327 0.123 Uiso 1 1 calc R U . . .
H20C H 0.4557 -0.0824 0.3233 0.123 Uiso 1 1 calc R U . . .
C21 C 0.7102(14) 0.1891(12) 0.1672(10) 0.085(3) Uani 1 1 d . . . . .
C22A C 0.682(2) 0.2696(18) 0.1066(17) 0.085(3) Uani 0.567(14) 1 d D . P A 1
H22A H 0.7738 0.2766 0.0782 0.127 Uiso 0.567(14) 1 calc R U P A 1
H22B H 0.6248 0.2564 0.0643 0.127 Uiso 0.567(14) 1 calc R U P A 1
H22C H 0.6290 0.3277 0.1383 0.127 Uiso 0.567(14) 1 calc R U P A 1
C23A C 0.808(2) 0.0969(18) 0.1193(17) 0.085(3) Uani 0.567(14) 1 d D . P A 1
H23A H 0.8255 0.0456 0.1591 0.127 Uiso 0.567(14) 1 calc R U P A 1
H23B H 0.7597 0.0804 0.0738 0.127 Uiso 0.567(14) 1 calc R U P A 1
H23C H 0.9003 0.1072 0.0951 0.127 Uiso 0.567(14) 1 calc R U P A 1
C24A C 0.805(2) 0.211(2) 0.2365(15) 0.085(3) Uani 0.567(14) 1 d D . P A 1
H24A H 0.8229 0.1587 0.2756 0.127 Uiso 0.567(14) 1 calc R U P A 1
H24B H 0.8965 0.2174 0.2079 0.127 Uiso 0.567(14) 1 calc R U P A 1
H24C H 0.7520 0.2687 0.2681 0.127 Uiso 0.567(14) 1 calc R U P A 1
C22B C 0.740(3) 0.150(3) 0.0710(19) 0.085(3) Uani 0.433(14) 1 d D . P A 2
H22D H 0.6570 0.1803 0.0419 0.127 Uiso 0.433(14) 1 calc R U P A 2
H22E H 0.8263 0.1641 0.0423 0.127 Uiso 0.433(14) 1 calc R U P A 2
H22F H 0.7531 0.0821 0.0702 0.127 Uiso 0.433(14) 1 calc R U P A 2
C23B C 0.831(3) 0.146(2) 0.212(2) 0.085(3) Uani 0.433(14) 1 d D . P A 2
H23D H 0.9196 0.1547 0.1809 0.127 Uiso 0.433(14) 1 calc R U P A 2
H23E H 0.8151 0.1741 0.2688 0.127 Uiso 0.433(14) 1 calc R U P A 2
H23F H 0.8396 0.0782 0.2160 0.127 Uiso 0.433(14) 1 calc R U P A 2
C24B C 0.700(3) 0.302(2) 0.157(2) 0.085(3) Uani 0.433(14) 1 d D . P A 2
H24D H 0.6182 0.3321 0.1268 0.127 Uiso 0.433(14) 1 calc R U P A 2
H24E H 0.6857 0.3326 0.2131 0.127 Uiso 0.433(14) 1 calc R U P A 2
H24F H 0.7890 0.3095 0.1249 0.127 Uiso 0.433(14) 1 calc R U P A 2
C25 C -0.2807(6) 0.6144(5) 0.2568(3) 0.040(2) Uani 1 1 d G . . . .
C26 C -0.4180(6) 0.5986(5) 0.2556(3) 0.043(2) Uani 1 1 d G . . . .
H26A H -0.4598 0.5707 0.3023 0.052 Uiso 1 1 calc R U . . .
C27 C -0.4927(6) 0.6247(5) 0.1846(4) 0.0730(16) Uani 1 1 d G . . . .
C28 C -0.4301(6) 0.6665(5) 0.1148(3) 0.042(2) Uani 1 1 d G . . . .
H28A H -0.4801 0.6839 0.0673 0.051 Uiso 1 1 calc R U . . .
C29 C -0.2929(6) 0.6822(4) 0.1160(3) 0.039(2) Uani 1 1 d G . . . .
C30 C -0.2182(5) 0.6562(5) 0.1870(4) 0.043(2) Uani 1 1 d G . . . .
H30A H -0.1264 0.6668 0.1878 0.051 Uiso 1 1 calc R U . . .
C31 C -0.6466(14) 0.6079(10) 0.1815(9) 0.0730(16) Uani 1 1 d . . . . .
C32 C -0.6446(14) 0.5471(10) 0.1034(9) 0.0730(16) Uani 1 1 d . . . . .
H32A H -0.7402 0.5375 0.1025 0.109 Uiso 1 1 calc R U . . .
H32B H -0.6186 0.5788 0.0520 0.109 Uiso 1 1 calc R U . . .
H32C H -0.5736 0.4863 0.1057 0.109 Uiso 1 1 calc R U . . .
C33 C -0.7591(14) 0.7047(9) 0.1750(9) 0.0730(16) Uani 1 1 d . . . . .
H33A H -0.8543 0.6950 0.1730 0.109 Uiso 1 1 calc R U . . .
H33B H -0.7625 0.7446 0.2244 0.109 Uiso 1 1 calc R U . . .
H33C H -0.7308 0.7352 0.1234 0.109 Uiso 1 1 calc R U . . .
C34 C -0.7003(14) 0.5590(10) 0.2612(9) 0.0730(16) Uani 1 1 d . . . . .
H34A H -0.7953 0.5507 0.2555 0.109 Uiso 1 1 calc R U . . .
H34B H -0.6322 0.4976 0.2663 0.109 Uiso 1 1 calc R U . . .
H34C H -0.7073 0.5979 0.3118 0.109 Uiso 1 1 calc R U . . .
C35 C -0.2158(11) 0.7253(7) 0.0372(6) 0.046(2) Uani 1 1 d . . . . .
C36 C -0.1659(16) 0.8110(9) 0.0679(8) 0.073(4) Uani 1 1 d . . . . .
H36A H -0.2502 0.8602 0.0931 0.110 Uiso 1 1 calc R U . . .
H36B H -0.1002 0.7902 0.1103 0.110 Uiso 1 1 calc R U . . .
H36C H -0.1162 0.8358 0.0196 0.110 Uiso 1 1 calc R U . . .
C37 C -0.0802(13) 0.6473(10) -0.0029(8) 0.071(3) Uani 1 1 d . . . . .
H37A H -0.1104 0.5939 -0.0221 0.106 Uiso 1 1 calc R U . . .
H37B H -0.0307 0.6725 -0.0511 0.106 Uiso 1 1 calc R U . . .
H37C H -0.0147 0.6268 0.0396 0.106 Uiso 1 1 calc R U . . .
C38 C -0.3151(13) 0.7593(9) -0.0321(7) 0.062(3) Uani 1 1 d . . . . .
H38A H -0.3471 0.7068 -0.0519 0.093 Uiso 1 1 calc R U . . .
H38B H -0.3991 0.8095 -0.0084 0.093 Uiso 1 1 calc R U . . .
H38C H -0.2617 0.7829 -0.0796 0.093 Uiso 1 1 calc R U . . .
C1S C 0.672(3) 0.377(2) 0.4453(19) 0.080(7) Uiso 0.5 1 d . . P . .
H1S1 H 0.5899 0.4175 0.4813 0.120 Uiso 0.5 1 calc R U P . .
H1S2 H 0.7280 0.4151 0.4140 0.120 Uiso 0.5 1 calc R U P . .
H1S3 H 0.6374 0.3410 0.4052 0.120 Uiso 0.5 1 calc R U P . .
C2S C 0.760(4) 0.315(3) 0.496(3) 0.116(12) Uiso 0.5 1 d . . P . .
H2S1 H 0.7776 0.3589 0.5366 0.139 Uiso 0.5 1 calc R U P . .
H2S2 H 0.6889 0.2864 0.5281 0.139 Uiso 0.5 1 calc R U P . .
C3S C 0.872(3) 0.250(2) 0.4922(19) 0.079(7) Uiso 0.5 1 d . . P . .
H3S1 H 0.9426 0.2757 0.4569 0.095 Uiso 0.5 1 calc R U P . .
H3S2 H 0.8524 0.2027 0.4547 0.095 Uiso 0.5 1 calc R U P . .
C4S C 0.964(4) 0.188(3) 0.552(2) 0.102(10) Uiso 0.5 1 d . . P . .
H4S1 H 0.9776 0.2343 0.5924 0.122 Uiso 0.5 1 calc R U P . .
H4S2 H 0.8962 0.1573 0.5839 0.122 Uiso 0.5 1 calc R U P . .
C5S C 1.080(3) 0.127(2) 0.546(2) 0.087(8) Uiso 0.5 1 d . . P . .
H5S1 H 1.1473 0.1559 0.5112 0.105 Uiso 0.5 1 calc R U P . .
H5S2 H 1.0649 0.0783 0.5082 0.105 Uiso 0.5 1 calc R U P . .
C6S C 1.168(4) 0.072(2) 0.606(2) 0.101(10) Uiso 0.5 1 d . . P . .
H6S1 H 1.1946 0.1170 0.6415 0.121 Uiso 0.5 1 calc R U P . .
H6S2 H 1.1050 0.0419 0.6429 0.121 Uiso 0.5 1 calc R U P . .
C7S C 1.289(5) 0.005(3) 0.580(3) 0.131(14) Uiso 0.5 1 d . . P . .
H7S1 H 1.3316 -0.0231 0.6301 0.197 Uiso 0.5 1 calc R U P . .
H7S2 H 1.2668 -0.0433 0.5471 0.197 Uiso 0.5 1 calc R U P . .
H7S3 H 1.3571 0.0325 0.5457 0.197 Uiso 0.5 1 calc R U P . .

loop_
_atom_site_aniso_label
_atom_site_aniso_U_11
_atom_site_aniso_U_22
_atom_site_aniso_U_33
_atom_site_aniso_U_23
_atom_site_aniso_U_13
_atom_site_aniso_U_12
Pt1 0.0283(3) 0.0340(3) 0.0281(3) -0.00308(18) -0.00476(19) -0.00930(19)
N1 0.037(3) 0.040(3) 0.024(2) -0.0010(19) -0.0055(19) -0.012(2)
N2 0.046(3) 0.040(3) 0.036(3) -0.004(2) -0.009(2) -0.017(2)
C1 0.037(3) 0.040(3) 0.025(2) 0.000(2) -0.006(2) -0.012(2)
C2 0.047(6) 0.056(6) 0.043(6) -0.011(5) -0.013(5) -0.009(5)
C3 0.055(6) 0.053(6) 0.035(5) -0.018(4) -0.009(5) -0.009(5)
C4 0.037(3) 0.040(3) 0.025(2) -0.002(2) -0.005(2) -0.012(2)
C5 0.030(4) 0.040(5) 0.039(5) -0.005(4) -0.002(4) -0.006(4)
C6 0.046(3) 0.041(3) 0.036(3) -0.004(2) -0.009(2) -0.017(2)
C7 0.040(5) 0.045(6) 0.050(6) -0.008(5) -0.004(5) -0.004(4)
C8 0.049(6) 0.041(5) 0.044(6) -0.001(4) -0.015(5) 0.000(4)
C9 0.045(3) 0.040(3) 0.035(3) -0.004(2) -0.010(2) -0.016(2)
C10 0.035(5) 0.035(5) 0.043(5) 0.003(4) -0.008(4) -0.012(4)
C11 0.039(5) 0.037(5) 0.035(5) -0.004(4) -0.004(4) -0.004(4)
C12 0.041(5) 0.042(5) 0.045(6) -0.006(4) 0.005(4) -0.015(4)
C13 0.085(4) 0.060(3) 0.101(5) -0.015(3) -0.003(4) -0.025(3)
C14 0.048(6) 0.051(6) 0.047(6) -0.013(5) 0.006(5) -0.010(5)
C15 0.040(5) 0.061(6) 0.042(6) -0.007(5) 0.006(4) -0.014(5)
C16 0.037(5) 0.051(6) 0.042(6) -0.004(4) 0.002(4) -0.014(4)
C17 0.085(4) 0.060(3) 0.101(5) -0.015(3) -0.003(4) -0.025(3)
C18 0.085(4) 0.060(3) 0.101(5) -0.015(3) -0.003(4) -0.025(3)
C19 0.085(4) 0.060(3) 0.101(5) -0.015(3) -0.003(4) -0.025(3)
C20 0.085(4) 0.060(3) 0.101(5) -0.015(3) -0.003(4) -0.025(3)
C21 0.048(4) 0.118(8) 0.088(7) -0.008(5) 0.012(4) -0.031(5)
C22A 0.048(4) 0.118(8) 0.088(7) -0.008(5) 0.012(4) -0.031(5)
C23A 0.048(4) 0.118(8) 0.088(7) -0.008(5) 0.012(4) -0.031(5)
C24A 0.048(4) 0.118(8) 0.088(7) -0.008(5) 0.012(4) -0.031(5)
C22B 0.048(4) 0.118(8) 0.088(7) -0.008(5) 0.012(4) -0.031(5)
C23B 0.048(4) 0.118(8) 0.088(7) -0.008(5) 0.012(4) -0.031(5)
C24B 0.048(4) 0.118(8) 0.088(7) -0.008(5) 0.012(4) -0.031(5)
C25 0.043(5) 0.047(5) 0.028(5) -0.004(4) -0.008(4) -0.009(4)
C26 0.047(6) 0.051(6) 0.035(5) 0.003(4) -0.010(4) -0.015(5)
C27 0.063(3) 0.084(4) 0.083(4) 0.002(3) -0.023(3) -0.033(3)
C28 0.047(5) 0.049(6) 0.034(5) 0.004(4) -0.016(4) -0.012(4)
C29 0.040(5) 0.046(5) 0.028(5) 0.000(4) -0.008(4) -0.007(4)
C30 0.037(5) 0.052(6) 0.038(5) -0.003(4) -0.004(4) -0.011(4)
C31 0.063(3) 0.084(4) 0.083(4) 0.002(3) -0.023(3) -0.033(3)
C32 0.063(3) 0.084(4) 0.083(4) 0.002(3) -0.023(3) -0.033(3)
C33 0.063(3) 0.084(4) 0.083(4) 0.002(3) -0.023(3) -0.033(3)
C34 0.063(3) 0.084(4) 0.083(4) 0.002(3) -0.023(3) -0.033(3)
C35 0.045(5) 0.055(6) 0.036(5) 0.008(4) -0.006(4) -0.014(5)
C36 0.086(9) 0.079(9) 0.065(8) 0.014(7) -0.006(7) -0.043(7)
C37 0.058(7) 0.084(9) 0.057(8) 0.003(6) 0.010(6) -0.007(6)
C38 0.056(7) 0.088(8) 0.040(6) 0.020(6) -0.009(5) -0.014(6)

loop_
_atom_type_symbol
_atom_type_description
_atom_type_scat_dispersion_real
_atom_type_scat_dispersion_imag
_atom_type_scat_source
C C 0.0033 0.0016 'International Tables Vol C Tables 4.2.6.8 and 6.1.1.4'
H H 0.0000 0.0000 'International Tables Vol C Tables 4.2.6.8 and 6.1.1.4'
N N 0.0061 0.0033 'International Tables Vol C Tables 4.2.6.8 and 6.1.1.4'
Pt Pt -1.7033 8.3905 'International Tables Vol C Tables 4.2.6.8 and 6.1.1.4'

loop_
_geom_angle_atom_site_label_1
_geom_angle_atom_site_label_2
_geom_angle_atom_site_label_3
_geom_angle
_geom_angle_site_symmetry_1
_geom_angle_site_symmetry_3
N2 Pt1 N2 180.0 . 2_566
N2 Pt1 N1 90.4(3) . .
N2 Pt1 N1 89.6(3) 2_566 .
N2 Pt1 N1 89.6(3) . 2_566
N2 Pt1 N1 90.4(3) 2_566 2_566
N1 Pt1 N1 180.0(4) . 2_566
C4 N1 C1 106.6(7) . .
C4 N1 Pt1 125.4(6) . .
C1 N1 Pt1 127.9(6) . .
C6 N2 C9 104.5(7) . .
C6 N2 Pt1 127.8(6) . .
C9 N2 Pt1 127.6(6) . .
C10 C1 N1 125.3(8) . .
C10 C1 C2 124.2(8) . .
N1 C1 C2 110.5(8) . .
C3 C2 C1 107.5(9) . .
C3 C2 H2A 126.3 . .
C1 C2 H2A 126.3 . .
C2 C3 C4 107.2(8) . .
C2 C3 H3A 126.4 . .
C4 C3 H3A 126.4 . .
C5 C4 N1 127.7(8) . .
C5 C4 C3 124.0(8) . .
N1 C4 C3 108.2(8) . .
C4 C5 C6 122.1(8) . .
C4 C5 C11 118.6(8) . .
C6 C5 C11 119.3(8) . .
N2 C6 C5 126.5(9) . .
N2 C6 C7 110.2(8) . .
C5 C6 C7 123.3(9) . .
C8 C7 C6 106.7(8) . .
C8 C7 H7A 126.7 . .
C6 C7 H7A 126.7 . .
C7 C8 C9 108.6(9) . .
C7 C8 H8A 125.7 . .
C9 C8 H8A 125.7 . .
N2 C9 C10 125.7(8) . 2_566
N2 C9 C8 110.0(8) . .
C10 C9 C8 124.3(9) 2_566 .
C1 C10 C9 123.8(8) . 2_566
C1 C10 C25 116.1(7) . .
C9 C10 C25 120.1(8) 2_566 .
C12 C11 C16 120.0 . .
C12 C11 C5 119.4(5) . .
C16 C11 C5 120.6(5) . .
C11 C12 C13 120.0 . .
C11 C12 H12A 120.0 . .
C13 C12 H12A 120.0 . .
C12 C13 C14 120.0 . .
C12 C13 C17 120.5(7) . .
C14 C13 C17 119.5(7) . .
C15 C14 C13 120.0 . .
C15 C14 H14A 120.0 . .
C13 C14 H14A 120.0 . .
C14 C15 C16 120.0 . .
C14 C15 C21 120.3(7) . .
C16 C15 C21 119.7(7) . .
C15 C16 C11 120.0 . .
C15 C16 H16A 120.0 . .
C11 C16 H16A 120.0 . .
C13 C17 C18 114.1(10) . .
C13 C17 C19 109.7(11) . .
C18 C17 C19 107.8(12) . .
C13 C17 C20 109.7(11) . .
C18 C17 C20 108.8(12) . .
C19 C17 C20 106.6(11) . .
C17 C18 H18A 109.5 . .
C17 C18 H18B 109.5 . .
H18A C18 H18B 109.5 . .
C17 C18 H18C 109.5 . .
H18A C18 H18C 109.5 . .
H18B C18 H18C 109.5 . .
C17 C19 H19A 109.5 . .
C17 C19 H19B 109.5 . .
H19A C19 H19B 109.5 . .
C17 C19 H19C 109.5 . .
H19A C19 H19C 109.5 . .
H19B C19 H19C 109.5 . .
C17 C20 H20A 109.5 . .
C17 C20 H20B 109.5 . .
H20A C20 H20B 109.5 . .
C17 C20 H20C 109.5 . .
H20A C20 H20C 109.5 . .
H20B C20 H20C 109.5 . .
C23B C21 C15 112.6(16) . .
C22A C21 C15 109.8(13) . .
C23B C21 C22B 110.6(18) . .
C15 C21 C22B 111.1(14) . .
C22A C21 C23A 110.4(16) . .
C15 C21 C23A 113.2(13) . .
C22A C21 C24A 109.5(17) . .
C15 C21 C24A 109.5(13) . .
C23A C21 C24A 104.3(15) . .
C23B C21 C24B 109.3(18) . .
C15 C21 C24B 109.7(13) . .
C22B C21 C24B 103.1(19) . .
C21 C22A H22A 109.5 . .
C21 C22A H22B 109.5 . .
H22A C22A H22B 109.5 . .
C21 C22A H22C 109.5 . .
H22A C22A H22C 109.5 . .
H22B C22A H22C 109.5 . .
C21 C23A H23A 109.5 . .
C21 C23A H23B 109.5 . .
H23A C23A H23B 109.5 . .
C21 C23A H23C 109.5 . .
H23A C23A H23C 109.5 . .
H23B C23A H23C 109.5 . .
C21 C24A H24A 109.5 . .
C21 C24A H24B 109.5 . .
H24A C24A H24B 109.5 . .
C21 C24A H24C 109.5 . .
H24A C24A H24C 109.5 . .
H24B C24A H24C 109.5 . .
C21 C22B H22D 109.5 . .
C21 C22B H22E 109.5 . .
H22D C22B H22E 109.5 . .
C21 C22B H22F 109.5 . .
H22D C22B H22F 109.5 . .
H22E C22B H22F 109.5 . .
C21 C23B H23D 109.5 . .
C21 C23B H23E 109.5 . .
H23D C23B H23E 109.5 . .
C21 C23B H23F 109.5 . .
H23D C23B H23F 109.5 . .
H23E C23B H23F 109.5 . .
C21 C24B H24D 109.5 . .
C21 C24B H24E 109.5 . .
H24D C24B H24E 109.5 . .
C21 C24B H24F 109.5 . .
H24D C24B H24F 109.5 . .
H24E C24B H24F 109.5 . .
C26 C25 C30 120.0 . .
C26 C25 C10 119.2(5) . .
C30 C25 C10 120.8(5) . .
C25 C26 C27 120.0 . .
C25 C26 H26A 120.0 . .
C27 C26 H26A 120.0 . .
C28 C27 C26 120.0 . .
C28 C27 C31 118.9(6) . .
C26 C27 C31 121.1(6) . .
C27 C28 C29 120.0 . .
C27 C28 H28A 120.0 . .
C29 C28 H28A 120.0 . .
C30 C29 C28 120.0 . .
C30 C29 C35 118.4(5) . .
C28 C29 C35 121.6(5) . .
C29 C30 C25 120.0 . .
C29 C30 H30A 120.0 . .
C25 C30 H30A 120.0 . .
C27 C31 C32 110.6(10) . .
C27 C31 C34 113.4(10) . .
C32 C31 C34 107.7(11) . .
C27 C31 C33 108.9(9) . .
C32 C31 C33 108.1(11) . .
C34 C31 C33 107.9(11) . .
C31 C32 H32A 109.5 . .
C31 C32 H32B 109.5 . .
H32A C32 H32B 109.5 . .
C31 C32 H32C 109.5 . .
H32A C32 H32C 109.5 . .
H32B C32 H32C 109.5 . .
C31 C33 H33A 109.5 . .
C31 C33 H33B 109.5 . .
H33A C33 H33B 109.5 . .
C31 C33 H33C 109.5 . .
H33A C33 H33C 109.5 . .
H33B C33 H33C 109.5 . .
C31 C34 H34A 109.5 . .
C31 C34 H34B 109.5 . .
H34A C34 H34B 109.5 . .
C31 C34 H34C 109.5 . .
H34A C34 H34C 109.5 . .
H34B C34 H34C 109.5 . .
C36 C35 C37 109.0(10) . .
C36 C35 C29 109.9(8) . .
C37 C35 C29 108.1(8) . .
C36 C35 C38 108.5(9) . .
C37 C35 C38 108.5(9) . .
C29 C35 C38 112.8(8) . .
C35 C36 H36A 109.5 . .
C35 C36 H36B 109.5 . .
H36A C36 H36B 109.5 . .
C35 C36 H36C 109.5 . .
H36A C36 H36C 109.5 . .
H36B C36 H36C 109.5 . .
C35 C37 H37A 109.5 . .
C35 C37 H37B 109.5 . .
H37A C37 H37B 109.5 . .
C35 C37 H37C 109.5 . .
H37A C37 H37C 109.5 . .
H37B C37 H37C 109.5 . .
C35 C38 H38A 109.5 . .
C35 C38 H38B 109.5 . .
H38A C38 H38B 109.5 . .
C35 C38 H38C 109.5 . .
H38A C38 H38C 109.5 . .
H38B C38 H38C 109.5 . .
C2S C1S H1S1 109.5 . .
C2S C1S H1S2 109.5 . .
H1S1 C1S H1S2 109.5 . .
C2S C1S H1S3 109.5 . .
H1S1 C1S H1S3 109.5 . .
H1S2 C1S H1S3 109.5 . .
C3S C2S C1S 143(4) . .
C3S C2S H2S1 101.3 . .
C1S C2S H2S1 101.3 . .
C3S C2S H2S2 101.3 . .
C1S C2S H2S2 101.3 . .
H2S1 C2S H2S2 104.6 . .
C2S C3S C4S 139(3) . .
C2S C3S H3S1 102.3 . .
C4S C3S H3S1 102.3 . .
C2S C3S H3S2 102.3 . .
C4S C3S H3S2 102.3 . .
H3S1 C3S H3S2 104.9 . .
C5S C4S C3S 137(4) . .
C5S C4S H4S1 102.9 . .
C3S C4S H4S1 102.9 . .
C5S C4S H4S2 102.9 . .
C3S C4S H4S2 102.9 . .
H4S1 C4S H4S2 105.1 . .
C4S C5S C6S 135(3) . .
C4S C5S H5S1 103.3 . .
C6S C5S H5S1 103.3 . .
C4S C5S H5S2 103.3 . .
C6S C5S H5S2 103.3 . .
H5S1 C5S H5S2 105.2 . .
C7S C6S C5S 122(4) . .
C7S C6S H6S1 106.7 . .
C5S C6S H6S1 106.7 . .
C7S C6S H6S2 106.7 . .
C5S C6S H6S2 106.7 . .
H6S1 C6S H6S2 106.6 . .
C6S C7S H7S1 109.5 . .
C6S C7S H7S2 109.5 . .
H7S1 C7S H7S2 109.5 . .
C6S C7S H7S3 109.5 . .
H7S1 C7S H7S3 109.5 . .
H7S2 C7S H7S3 109.5 . .

loop_
_geom_bond_atom_site_label_1
_geom_bond_atom_site_label_2
_geom_bond_distance
_geom_bond_site_symmetry_2
Pt1 N2 1.975(8) .
Pt1 N2 1.976(8) 2_566
Pt1 N1 2.021(7) .
Pt1 N1 2.021(7) 2_566
N1 C4 1.392(11) .
N1 C1 1.354(11) .
N2 C6 1.386(12) .
N2 C9 1.412(12) .
C1 C10 1.421(12) .
C1 C2 1.432(13) .
C2 C3 1.341(14) .
C2 H2A 0.9300 .
C3 C4 1.456(12) .
C3 H3A 0.9300 .
C4 C5 1.389(12) .
C5 C6 1.401(13) .
C5 C11 1.502(9) .
C6 C7 1.459(14) .
C7 C8 1.340(14) .
C7 H7A 0.9300 .
C8 C9 1.424(13) .
C8 H8A 0.9300 .
C9 C10 1.367(13) 2_566
C10 C9 1.367(13) 2_566
C10 C25 1.504(10) .
C11 C12 1.3900 .
C11 C16 1.3900 .
C12 C13 1.3900 .
C12 H12A 0.9300 .
C13 C14 1.3900 .
C13 C17 1.556(13) .
C14 C15 1.3900 .
C14 H14A 0.9300 .
C15 C16 1.3900 .
C15 C21 1.544(13) .
C16 H16A 0.9300 .
C17 C18 1.491(19) .
C17 C19 1.54(2) .
C17 C20 1.52(2) .
C18 H18A 0.9600 .
C18 H18B 0.9600 .
C18 H18C 0.9600 .
C19 H19A 0.9600 .
C19 H19B 0.9600 .
C19 H19C 0.9600 .
C20 H20A 0.9600 .
C20 H20B 0.9600 .
C20 H20C 0.9600 .
C21 C23B 1.42(3) .
C21 C22A 1.49(3) .
C21 C22B 1.57(3) .
C21 C23A 1.54(3) .
C21 C24A 1.58(3) .
C21 C24B 1.63(3) .
C22A H22A 0.9600 .
C22A H22B 0.9600 .
C22A H22C 0.9600 .
C23A H23A 0.9600 .
C23A H23B 0.9600 .
C23A H23C 0.9600 .
C24A H24A 0.9600 .
C24A H24B 0.9600 .
C24A H24C 0.9600 .
C22B H22D 0.9600 .
C22B H22E 0.9600 .
C22B H22F 0.9600 .
C23B H23D 0.9600 .
C23B H23E 0.9600 .
C23B H23F 0.9600 .
C24B H24D 0.9600 .
C24B H24E 0.9600 .
C24B H24F 0.9600 .
C25 C26 1.3900 .
C25 C30 1.3900 .
C26 C27 1.3900 .
C26 H26A 0.9300 .
C27 C28 1.3900 .
C27 C31 1.557(13) .
C28 C29 1.3900 .
C28 H28A 0.9300 .
C29 C30 1.3900 .
C29 C35 1.566(10) .
C30 H30A 0.9300 .
C31 C32 1.506(18) .
C31 C34 1.529(19) .
C31 C33 1.532(18) .
C32 H32A 0.9600 .
C32 H32B 0.9600 .
C32 H32C 0.9600 .
C33 H33A 0.9600 .
C33 H33B 0.9600 .
C33 H33C 0.9600 .
C34 H34A 0.9600 .
C34 H34B 0.9600 .
C34 H34C 0.9600 .
C35 C36 1.546(16) .
C35 C37 1.534(15) .
C35 C38 1.520(14) .
C36 H36A 0.9600 .
C36 H36B 0.9600 .
C36 H36C 0.9600 .
C37 H37A 0.9600 .
C37 H37B 0.9600 .
C37 H37C 0.9600 .
C38 H38A 0.9600 .
C38 H38B 0.9600 .
C38 H38C 0.9600 .
C1S C2S 1.37(4) .
C1S H1S1 0.9600 .
C1S H1S2 0.9600 .
C1S H1S3 0.9600 .
C2S C3S 1.22(4) .
C2S H2S1 0.9700 .
C2S H2S2 0.9700 .
C3S C4S 1.49(4) .
C3S H3S1 0.9700 .
C3S H3S2 0.9700 .
C4S C5S 1.21(4) .
C4S H4S1 0.9700 .
C4S H4S2 0.9700 .
C5S C6S 1.43(4) .
C5S H5S1 0.9700 .
C5S H5S2 0.9700 .
C6S C7S 1.30(5) .
C6S H6S1 0.9700 .
C6S H6S2 0.9700 .
C7S H7S1 0.9600 .
C7S H7S2 0.9600 .
C7S H7S3 0.9600 .

loop_
_geom_torsion_atom_site_label_1
_geom_torsion_atom_site_label_2
_geom_torsion_atom_site_label_3
_geom_torsion_atom_site_label_4
_geom_torsion
_geom_torsion_site_symmetry_1
_geom_torsion_site_symmetry_4
C4 N1 C1 C10 178.8(8) . .
Pt1 N1 C1 C10 2.4(13) . .
C4 N1 C1 C2 0.9(10) . .
Pt1 N1 C1 C2 -175.6(6) . .
C10 C1 C2 C3 -179.6(9) . .
N1 C1 C2 C3 -1.6(11) . .
C1 C2 C3 C4 1.5(11) . .
C1 N1 C4 C5 178.8(9) . .
Pt1 N1 C4 C5 -4.6(13) . .
C1 N1 C4 C3 0.1(10) . .
Pt1 N1 C4 C3 176.6(6) . .
C2 C3 C4 C5 -179.8(9) . .
C2 C3 C4 N1 -1.1(11) . .
N1 C4 C5 C6 4.0(15) . .
C3 C4 C5 C6 -177.5(9) . .
N1 C4 C5 C11 -178.3(7) . .
C3 C4 C5 C11 0.2(13) . .
C9 N2 C6 C5 178.7(9) . .
Pt1 N2 C6 C5 1.5(13) . .
C9 N2 C6 C7 -0.5(10) . .
Pt1 N2 C6 C7 -177.7(6) . .
C4 C5 C6 N2 -2.3(15) . .
C11 C5 C6 N2 -180.0(8) . .
C4 C5 C6 C7 176.8(9) . .
C11 C5 C6 C7 -0.9(13) . .
N2 C6 C7 C8 0.0(11) . .
C5 C6 C7 C8 -179.2(9) . .
C6 C7 C8 C9 0.5(11) . .
C6 N2 C9 C10 178.2(9) . 2_566
Pt1 N2 C9 C10 -4.6(13) . 2_566
C6 N2 C9 C8 0.8(10) . .
Pt1 N2 C9 C8 178.0(6) . .
C7 C8 C9 N2 -0.9(11) . .
C7 C8 C9 C10 -178.3(9) . 2_566
N1 C1 C10 C9 0.0(14) . 2_566
C2 C1 C10 C9 177.7(9) . 2_566
N1 C1 C10 C25 178.3(7) . .
C2 C1 C10 C25 -4.0(12) . .
C4 C5 C11 C12 -80.9(9) . .
C6 C5 C11 C12 96.9(8) . .
C4 C5 C11 C16 98.2(8) . .
C6 C5 C11 C16 -84.1(9) . .
C16 C11 C12 C13 0.0 . .
C5 C11 C12 C13 179.1(7) . .
C11 C12 C13 C14 0.0 . .
C11 C12 C13 C17 178.8(10) . .
C12 C13 C14 C15 0.0 . .
C17 C13 C14 C15 -178.8(9) . .
C13 C14 C15 C16 0.0 . .
C13 C14 C15 C21 -179.8(9) . .
C14 C15 C16 C11 0.0 . .
C21 C15 C16 C11 179.8(9) . .
C12 C11 C16 C15 0.0 . .
C5 C11 C16 C15 -179.1(7) . .
C12 C13 C17 C18 6.5(16) . .
C14 C13 C17 C18 -174.7(10) . .
C12 C13 C17 C19 127.5(9) . .
C14 C13 C17 C19 -53.7(13) . .
C12 C13 C17 C20 -115.8(10) . .
C14 C13 C17 C20 63.0(13) . .
C14 C15 C21 C23B -83.4(19) . .
C16 C15 C21 C23B 96.8(19) . .
C14 C15 C21 C22A 116.0(14) . .
C16 C15 C21 C22A -63.8(16) . .
C14 C15 C21 C22B 41.2(19) . .
C16 C15 C21 C22B -138.5(16) . .
C14 C15 C21 C23A -7.8(18) . .
C16 C15 C21 C23A 172.4(13) . .
C14 C15 C21 C24A -123.7(14) . .
C16 C15 C21 C24A 56.5(17) . .
C14 C15 C21 C24B 154.6(15) . .
C16 C15 C21 C24B -25.2(18) . .
C1 C10 C25 C26 107.2(7) . .
C9 C10 C25 C26 -74.4(9) 2_566 .
C1 C10 C25 C30 -69.7(8) . .
C9 C10 C25 C30 108.6(8) 2_566 .
C30 C25 C26 C27 0.0 . .
C10 C25 C26 C27 -176.9(6) . .
C25 C26 C27 C28 0.0 . .
C25 C26 C27 C31 -180.0(9) . .
C26 C27 C28 C29 0.0 . .
C31 C27 C28 C29 180.0(8) . .
C27 C28 C29 C30 0.0 . .
C27 C28 C29 C35 177.5(7) . .
C28 C29 C30 C25 0.0 . .
C35 C29 C30 C25 -177.6(7) . .
C26 C25 C30 C29 0.0 . .
C10 C25 C30 C29 176.9(7) . .
C28 C27 C31 C32 57.2(12) . .
C26 C27 C31 C32 -122.8(9) . .
C28 C27 C31 C34 178.4(8) . .
C26 C27 C31 C34 -1.6(14) . .
C28 C27 C31 C33 -61.4(12) . .
C26 C27 C31 C33 118.5(9) . .
C30 C29 C35 C36 -53.4(10) . .
C28 C29 C35 C36 129.1(8) . .
C30 C29 C35 C37 65.5(9) . .
C28 C29 C35 C37 -112.1(8) . .
C30 C29 C35 C38 -174.6(7) . .
C28 C29 C35 C38 7.9(11) . .
C1S C2S C3S C4S 176(4) . .
C2S C3S C4S C5S -175(5) . .
C3S C4S C5S C6S 177(4) . .
C4S C5S C6S C7S 177(5) . .
